data_9005002
loop_
_publ_author_name
'Dal Negro, A.'
'Manoli, S.'
'Secco, L.'
'Piccirillo, E. M.'

_publ_section_title
;
 Megacrystic clinopyroxenes from Victoria (Australia):
 Crystal chemical comparisons of pyroxenes from high and low pressure regimes
 Sample: Me-7
;
_journal_name_full 'European Journal of Mineralogy'
_journal_page_first 105
_journal_page_last 121
_journal_paper_doi 10.1127/ejm/01/1/0105
_journal_volume 1
_journal_year 1989
_chemical_compound_source 'Victoria, Australia'
_chemical_formula_sum 'Al0.328 Ca0.687 Cr0.006 Fe0.233 Mg0.692 Mn0.006 Na0.158 O6 Si1.846 Ti0.044'
_chemical_name_mineral Diopside
_space_group_IT_number 15
_symmetry_space_group_name_Hall '-C 2yc'
_symmetry_space_group_name_H-M 'C 1 2/c 1'
_cell_angle_alpha 90
_cell_angle_beta 106.42
_cell_angle_gamma 90
_cell_length_a 9.704
_cell_length_b 8.861
_cell_length_c 5.273
_cell_formula_units_Z 4
_cell_volume 434.918
_database_code_amcsd 0006347
_exptl_crystal_density_diffrn 3.367
_cod_original_formula_sum 'Ca.687 Na.158 Fe.233 Mg.692 Mn.006 Al.328 Ti.044 Cr.006 Si1.846 O6'
_cod_database_code 9005002

loop_
_space_group_symop_operation_xyz
x,y,z
1/2+x,1/2+y,z
x,-y,1/2+z
1/2+x,1/2-y,1/2+z
-x,y,1/2-z
1/2-x,1/2+y,1/2-z
-x,-y,-z
1/2-x,1/2-y,-z

loop_
_atom_site_label
_atom_site_fract_x
_atom_site_fract_y
_atom_site_fract_z
_atom_site_occupancy
_atom_site_U_iso_or_equiv
CaM2 0.00000 0.29930 0.25000 0.68700 0.01292
NaM2 0.00000 0.29930 0.25000 0.15800 0.01292
FeM2 0.00000 0.29930 0.25000 0.09600 0.01292
MgM2 0.00000 0.29930 0.25000 0.05300 0.01292
MnM2 0.00000 0.29930 0.25000 0.00600 0.01292
AlM1 0.00000 0.90600 0.25000 0.17400 0.00633
FeM1 0.00000 0.90600 0.25000 0.13700 0.00633
MgM1 0.00000 0.90600 0.25000 0.63900 0.00633
TiM1 0.00000 0.90600 0.25000 0.04400 0.00633
CrM1 0.00000 0.90600 0.25000 0.00600 0.00633
SiT 0.28820 0.09280 0.23080 0.92300 0.00785
AlT 0.28820 0.09280 0.23080 0.07700 0.00785
O1 0.11420 0.08560 0.13890 1.00000 0.01013
O2 0.36260 0.25270 0.31970 1.00000 0.01343
O3 0.35180 0.01780 -0.00240 1.00000 0.01064

loop_
_cod_related_entry_id
_cod_related_entry_database
_cod_related_entry_code
1 AMCSD 0006347
